data_8101180
loop_
_publ_author_name
'Kobayashi, Katsutoshi'
'Sato, Soichi'
'Horn, Ernst'
'Furukawa, Naomichi'

_publ_section_title
;
 Crystal structure of bis[2,6-{bis(dimethylamino)methyl}phenyl]-di-
 \m-oxoditellurium bis(hexafluorophosphate), [Te(C~12~H~19~N~2~)O]~2~(PF~6~)~2~
;
_journal_coden_ASTM ZKNSFT
_journal_issue 1
_journal_name_full 'Zeitschrift f\"ur Kristallographie - New Crystal Structures'
_journal_page_first 21
_journal_page_last 22
_journal_paper_doi 10.1515/ncrs-2000-0114
_journal_volume 215
_journal_year 2000
_chemical_formula_structural '[Te(C12 H19 N2)O]2 . 2(P F6)'
_chemical_formula_sum 'C12 H19 F6 N2 O P Te'
_chemical_formula_weight 479.86
_space_group_IT_number 14
_symmetry_cell_setting monoclinic
_symmetry_space_group_name_Hall '-P 2ybc'
_symmetry_space_group_name_H-M 'P 1 21/c 1'
_cell_angle_alpha 90
_cell_angle_beta 91.54(1)
_cell_angle_gamma 90
_cell_formula_units_Z 4
_cell_length_a 8.843(1)
_cell_length_b 9.648(2)
_cell_length_c 19.941(2)
_cell_measurement_temperature 296.2
_cell_volume 1700.8(4)
_diffrn_ambient_temperature 296.2
_exptl_crystal_density_diffrn 1.874
_refine_ls_R_factor_obs 0.0395
_refine_ls_wR_factor_obs 0.0522
_cod_original_sg_symbol_H-M 'P 21/c'
_cod_original_formula_sum 'C12 H19 F6 N2 O P Te '
_cod_database_code 8101180

loop_
_symmetry_equiv_pos_as_xyz
x,y,z
-x,1/2+y,1/2-z
-x,-y,-z
x,1/2-y,1/2+z

loop_
_atom_site_aniso_label
_atom_site_aniso_U_11
_atom_site_aniso_U_22
_atom_site_aniso_U_33
_atom_site_aniso_U_12
_atom_site_aniso_U_13
_atom_site_aniso_U_23
Te(1) 0.0300(2) 0.0288(2) 0.0286(2) 0.0016(2) 0.0006(1) -0.0017(2)
P(1) 0.041(1) 0.051(1) 0.057(1) -0.0009(8) 0.0114(9) -0.0037(9)
F(1) 0.094(5) 0.141(7) 0.134(6) -0.040(5) 0.049(4) 0.010(5)
F(2) 0.128(6) 0.081(5) 0.157(7) 0.034(4) 0.018(5) -0.033(5)
F(3) 0.112(6) 0.178(8) 0.133(6) -0.084(6) 0.063(5) -0.032(6)
F(4) 0.152(7) 0.068(4) 0.135(6) 0.029(4) 0.031(5) -0.007(4)
F(5) 0.097(5) 0.135(6) 0.110(5) 0.009(5) -0.042(4) 0.013(5)
F(6) 0.144(7) 0.162(8) 0.090(5) 0.015(6) -0.044(5) -0.022(5)
O(1) 0.032(2) 0.045(2) 0.029(2) -0.008(2) 0.002(2) -0.004(2)
N(1) 0.037(3) 0.038(3) 0.034(3) -0.001(2) 0.004(2) -0.003(2)
N(3) 0.034(2) 0.037(3) 0.034(2) 0.000(2) 0.001(2) -0.001(2)
C(1) 0.022(2) 0.034(3) 0.035(3) 0.002(2) -0.003(2) -0.004(2)
C(2) 0.029(3) 0.032(3) 0.040(3) -0.001(2) -0.004(2) -0.001(2)
C(3) 0.050(4) 0.032(4) 0.051(4) 0.001(3) -0.005(3) -0.004(3)
C(4) 0.043(4) 0.037(4) 0.063(5) 0.013(3) -0.007(3) -0.007(3)
C(5) 0.032(3) 0.050(4) 0.054(4) 0.007(3) -0.002(3) -0.009(3)
C(6) 0.030(3) 0.039(3) 0.038(3) 0.000(2) -0.002(2) -0.003(3)
C(7) 0.026(3) 0.038(3) 0.049(4) -0.002(2) 0.000(3) 0.001(3)
C(8) 0.029(3) 0.049(4) 0.043(3) 0.001(3) 0.005(3) -0.002(3)
C(9) 0.032(3) 0.061(5) 0.051(4) -0.001(3) 0.004(3) -0.005(4)
C(10) 0.027(3) 0.062(5) 0.050(4) -0.002(3) -0.009(3) -0.007(3)
C(11) 0.046(4) 0.065(5) 0.036(3) 0.000(4) 0.000(3) -0.002(3)
C(12) 0.050(4) 0.047(4) 0.054(4) -0.010(3) 0.007(3) 0.010(3)

loop_
_atom_site_label
_atom_site_fract_x
_atom_site_fract_y
_atom_site_fract_z
_atom_site_U_iso_or_equiv
_atom_site_thermal_displace_type
_atom_site_calc_flag
_atom_site_calc_attached_atom
_atom_site_occupancy
_atom_site_refinement_flags
Te(1) 0.07489(4) 0.02192(4) 0.07090(2) 0.02915(9) Uani d . 1.00 .
P(1) -0.3834(2) 0.2134(2) 0.3516(1) 0.0495(6) Uani d . 1.00 .
F(1) -0.2486(8) 0.2803(9) 0.3126(4) 0.122(3) Uani d . 1.00 .
F(2) -0.4345(9) 0.3586(7) 0.3743(4) 0.122(3) Uani d . 1.00 .
F(3) -0.5093(8) 0.1463(10) 0.3916(4) 0.140(3) Uani d . 1.00 .
F(4) -0.3244(9) 0.0645(7) 0.3307(4) 0.118(3) Uani d . 1.00 .
F(5) -0.2773(8) 0.2113(9) 0.4159(4) 0.115(3) Uani d . 1.00 .
F(6) -0.4821(9) 0.2154(10) 0.2868(4) 0.133(3) Uani d . 1.00 .
O(1) 0.1060(5) 0.0634(5) -0.0254(2) 0.035(1) Uani d . 1.00 .
N(1) 0.2762(6) 0.2018(6) 0.0738(3) 0.036(1) Uani d . 1.00 .
N(3) -0.0999(6) -0.0245(6) 0.1631(2) 0.035(1) Uani d . 1.00 .
C(1) -0.0313(6) 0.2098(6) 0.0928(3) 0.030(1) Uani d . 1.00 .
C(2) 0.0377(6) 0.3334(6) 0.0759(3) 0.034(2) Uani d . 1.00 .
C(3) -0.0324(8) 0.4583(7) 0.0881(4) 0.044(2) Uani d . 1.00 .
C(4) -0.1756(8) 0.4559(7) 0.1177(4) 0.048(2) Uani d . 1.00 .
C(5) -0.2377(8) 0.3318(8) 0.1378(4) 0.046(2) Uani d . 1.00 .
C(6) -0.1704(7) 0.2068(7) 0.1258(3) 0.036(2) Uani d . 1.00 .
C(7) 0.1981(7) 0.3267(7) 0.0482(3) 0.038(2) Uani d . 1.00 .
C(8) -0.2275(7) 0.0689(8) 0.1494(3) 0.040(2) Uani d . 1.00 .
C(9) 0.4073(8) 0.1669(9) 0.0345(4) 0.048(2) Uani d . 1.00 .
C(10) 0.3215(7) 0.2185(8) 0.1459(4) 0.047(2) Uani d . 1.00 .
C(11) -0.0190(8) 0.0107(9) 0.2263(3) 0.049(2) Uani d . 1.00 .
C(12) -0.1482(9) -0.1719(8) 0.1655(4) 0.050(2) Uani d . 1.00 .
H(1) 0.0210 0.5552 0.0755 0.0532 Uiso calc . 1.00 .
H(2) -0.2369 0.5514 0.1245 0.0573 Uiso calc . 1.00 .
H(3) -0.3430 0.3335 0.1640 0.0547 Uiso calc . 1.00 .
H(4) 0.2544 0.4084 0.0623 0.0450 Uiso calc . 1.00 .
H(5) 0.1918 0.3231 -0.0004 0.0450 Uiso calc . 1.00 .
H(6) -0.2934 0.0288 0.1149 0.0481 Uiso calc . 1.00 .
H(7) -0.2835 0.0819 0.1901 0.0481 Uiso calc . 1.00 .
H(8) 0.4513 0.0809 0.0508 0.0576 Uiso calc . 1.00 .
H(9) 0.3762 0.1564 -0.0123 0.0576 Uiso calc . 1.00 .
H(10) 0.4818 0.2406 0.0386 0.0576 Uiso calc . 1.00 .
H(11) 0.3651 0.1325 0.1626 0.0556 Uiso calc . 1.00 .
H(12) 0.3957 0.2922 0.1504 0.0556 Uiso calc . 1.00 .
H(13) 0.2333 0.2417 0.1715 0.0556 Uiso calc . 1.00 .
H(14) 0.0694 -0.0482 0.2318 0.0586 Uiso calc . 1.00 .
H(15) 0.0123 0.1070 0.2252 0.0586 Uiso calc . 1.00 .
H(16) -0.0854 -0.0036 0.2636 0.0586 Uiso calc . 1.00 .
H(17) -0.2145 -0.1855 0.2028 0.0602 Uiso calc . 1.00 .
H(18) -0.2016 -0.1958 0.1239 0.0602 Uiso calc . 1.00 .
H(19) -0.0598 -0.2308 0.1711 0.0602 Uiso calc . 1.00 .

loop_
_geom_bond_atom_site_label_1
_geom_bond_atom_site_label_2
_geom_bond_distance
_geom_bond_site_symmetry_1
_geom_bond_site_symmetry_2
_geom_bond_publ_flag
Te(1) O(1) 1.987(4) 1_555 1_555 yes
Te(1) O(1) 1.996(4) 1_555 3_555 yes
Te(1) N(1) 2.486(5) 1_555 1_555 yes
Te(1) N(3) 2.475(5) 1_555 1_555 yes
Te(1) C(1) 2.093(6) 1_555 1_555 yes
P(1) F(1) 1.579(6) 1_555 1_555 yes
P(1) F(2) 1.543(7) 1_555 1_555 yes
P(1) F(3) 1.531(6) 1_555 1_555 yes
P(1) F(4) 1.588(7) 1_555 1_555 yes
P(1) F(5) 1.569(7) 1_555 1_555 yes
P(1) F(6) 1.539(7) 1_555 1_555 yes
F(1) F(2) 2.213(10) 1_555 1_555 yes
F(1) F(4) 2.22(1) 1_555 1_555 yes
F(1) F(5) 2.19(1) 1_555 1_555 yes
F(1) F(6) 2.21(1) 1_555 1_555 yes
F(2) F(3) 2.18(1) 1_555 1_555 yes
F(2) F(5) 2.140(10) 1_555 1_555 yes
F(2) F(6) 2.26(1) 1_555 1_555 yes
F(3) F(4) 2.21(1) 1_555 1_555 yes
F(3) F(5) 2.188(10) 1_555 1_555 yes
F(3) F(6) 2.21(1) 1_555 1_555 yes
F(4) F(5) 2.24(1) 1_555 1_555 yes
F(4) F(6) 2.18(1) 1_555 1_555 yes
O(1) O(1) 2.478(8) 1_555 3_555 yes
N(1) C(2) 2.463(8) 1_555 1_555 yes
N(1) C(7) 1.474(8) 1_555 1_555 yes
N(1) C(9) 1.457(9) 1_555 1_555 yes
N(1) C(10) 1.491(9) 1_555 1_555 yes
N(3) C(6) 2.428(9) 1_555 1_555 yes
N(3) C(8) 1.463(8) 1_555 1_555 yes
N(3) C(11) 1.472(8) 1_555 1_555 yes
N(3) C(12) 1.486(9) 1_555 1_555 yes
C(1) C(2) 1.386(8) 1_555 1_555 yes
C(1) C(3) 2.399(9) 1_555 1_555 yes
C(1) C(5) 2.369(9) 1_555 1_555 yes
C(1) C(6) 1.410(8) 1_555 1_555 yes
C(1) C(7) 2.505(9) 1_555 1_555 yes
C(1) C(8) 2.497(9) 1_555 1_555 yes
C(2) C(3) 1.380(9) 1_555 1_555 yes
C(2) C(4) 2.395(9) 1_555 1_555 yes
C(2) C(6) 2.443(9) 1_555 1_555 yes
C(2) C(7) 1.537(8) 1_555 1_555 yes
C(3) C(4) 1.41(1) 1_555 1_555 yes
C(3) C(5) 2.42(1) 1_555 1_555 yes
C(3) C(7) 2.547(10) 1_555 1_555 yes
C(4) C(5) 1.38(1) 1_555 1_555 yes
C(4) C(6) 2.409(10) 1_555 1_555 yes
C(5) C(6) 1.370(9) 1_555 1_555 yes
C(5) C(8) 2.55(1) 1_555 1_555 yes
C(6) C(8) 1.503(9) 1_555 1_555 yes
C(7) C(9) 2.430(10) 1_555 1_555 yes
C(7) C(10) 2.442(10) 1_555 1_555 yes
C(8) C(11) 2.432(10) 1_555 1_555 yes
C(8) C(12) 2.44(1) 1_555 1_555 yes
C(9) C(10) 2.42(1) 1_555 1_555 yes
C(11) C(12) 2.41(1) 1_555 1_555 yes

loop_
_cod_changelog_entry_id
_cod_changelog_entry_author
_cod_changelog_entry_date
_cod_changelog_entry_text
1 'Vaitkus, Antanas' 2021-12-01T16:45:00+02:00 'Updated bibliographic information.'
